data_4111498
loop_
_publ_author_name
'Manuel Alcarazo'
'Stephen J. Roseblade'
'Andrew R. Cowley'
'Rosario Fern\'andez'
'John M. Brown'
'Jos\'e M. Lassaletta'

_publ_section_title
;
 Imidazo[1,5-a]pyridine: A Versatile Architecture for Stable
 N-Heterocyclic Carbenes
;
_journal_name_full 'Journal of the American Chemical Society'
_journal_page_first 3290
_journal_page_last 3291
_journal_paper_doi 10.1021/ja0423769
_journal_volume 127
_journal_year 2005
_chemical_compound_source
;
?
;
_chemical_formula_moiety ' C23 H26 Br0.159 Cl0.841 N2 Rh '
_chemical_formula_sum 'C23 H26 Br0.159 Cl0.841 N2 Rh'
_chemical_formula_weight 475.89
_chemical_name_systematic
; 
? 
;
_space_group_IT_number 15
_symmetry_cell_setting monoclinic
_symmetry_space_group_name_Hall '-C 2yc'
_symmetry_space_group_name_H-M 'C 1 2/c 1'
_atom_sites_solution_hydrogens geom
_atom_sites_solution_primary direct
_cell_angle_alpha 90
_cell_angle_beta 98.3820(11)
_cell_angle_gamma 90
_cell_formula_units_Z 8
_cell_length_a 13.4068(3)
_cell_length_b 17.5452(3)
_cell_length_c 17.0553(3)
_cell_measurement_reflns_used 21225
_cell_measurement_temperature 150
_cell_measurement_theta_max 28
_cell_measurement_theta_min 5
_cell_volume 3968.98(13)
_computing_cell_refinement
; 
KappaCCD software 'DENZO' (Otwinowski & Minor, 1996) 
;
_computing_data_collection
; 
KappaCCD software 'Collect' (Nonius, 2000) 
;
_computing_data_reduction
; 
KappaCCD software 'DENZO' (Otwinowski & Minor, 1996) 
;
_computing_publication_material
; 
CRYSTALS (Watkin et al, 2001) 
;
_computing_structure_refinement
; 
CRYSTALS (Watkin et al, 2001) 
;
_computing_structure_solution 'SIR92 (Giacovazzo et al, 1992)'
_diffrn_ambient_temperature 150
_diffrn_measured_fraction_theta_full 1.000
_diffrn_measured_fraction_theta_max 1.000
_diffrn_measurement_device_type
; 
Nonius KappaCCD 
;
_diffrn_measurement_method \w
_diffrn_radiation_monochromator graphite
_diffrn_radiation_type 'Mo K\a'
_diffrn_radiation_wavelength 0.71073
_diffrn_reflns_av_R_equivalents 0.052
_diffrn_reflns_limit_h_max 17
_diffrn_reflns_limit_h_min -17
_diffrn_reflns_limit_k_max 22
_diffrn_reflns_limit_k_min -22
_diffrn_reflns_limit_l_max 22
_diffrn_reflns_limit_l_min -22
_diffrn_reflns_number 21225
_diffrn_reflns_theta_full 27.469
_diffrn_reflns_theta_max 27.469
_diffrn_reflns_theta_min 5.102
_diffrn_standards_decay_% 0.00
_diffrn_standards_interval_count 0
_diffrn_standards_interval_time 0
_diffrn_standards_number 0
_exptl_absorpt_coefficient_mu 1.304
_exptl_absorpt_correction_T_max 0.90
_exptl_absorpt_correction_T_min 0.73
_exptl_absorpt_correction_type multi-scan
_exptl_absorpt_process_details
; 
 Denzo/Scalepack (Otwinowski & Minor, 1996) 
;
_exptl_crystal_colour ' yellow '
_exptl_crystal_density_diffrn 1.593
_exptl_crystal_description ' prism '
_exptl_crystal_F_000 1942.867
_exptl_crystal_size_max 0.24
_exptl_crystal_size_mid 0.10
_exptl_crystal_size_min 0.08
_refine_diff_density_max 0.38
_refine_diff_density_min -0.59
_refine_ls_extinction_method none
_refine_ls_goodness_of_fit_ref 1.1101
_refine_ls_hydrogen_treatment mixed
_refine_ls_matrix_type full
_refine_ls_number_parameters 282
_refine_ls_number_reflns 3180
_refine_ls_number_restraints 8
_refine_ls_R_factor_all 0.0498
_refine_ls_R_factor_gt 0.0285
_refine_ls_shift/su_max 0.013457
_refine_ls_structure_factor_coef F
_refine_ls_weighting_details
;
 Method, part 1, Chebychev polynomial, (Watkin, 1994, Prince, 1982) 
 [weight] = 1.0/[A~0~*T~0~(x)+A~1~*T~1~(x) ... +A~n-1~]*T~n-1~(x)] 
 where A~i~ are the Chebychev coefficients listed below and x= Fcalc/Fmax 
 Method = Robust Weighting (Prince, 1982) 
 W = [weight] * [1-(deltaF/6*sigmaF)^2^]^2^ 
 A~i~ are: 
 0.235 0.837E-01 0.590E-01 
;
_refine_ls_weighting_scheme calc
_refine_ls_wR_factor_all 0.0523
_refine_ls_wR_factor_gt 0.0314
_refine_ls_wR_factor_ref 0.0314
_reflns_limit_h_max 17
_reflns_limit_h_min -17
_reflns_limit_k_max 22
_reflns_limit_k_min 0
_reflns_limit_l_max 22
_reflns_limit_l_min 0
_reflns_number_gt 3180
_reflns_number_total 4523
_reflns_threshold_expression I>3.00u(I)
_cod_data_source_file ja0423769si20041219_020727.cif
_cod_data_source_block 6b
_cod_original_sg_symbol_H-M 'C 1 2/c 1 '
_cod_original_formula_sum ' C23 H26 Br0.159 Cl0.841 N2 Rh '
_cod_database_code 4111498

loop_
_symmetry_equiv_pos_as_xyz
x,y,z
-x,-y,-z
x+1/2,y+1/2,z
-x+1/2,-y+1/2,-z
-x,y,-z+1/2
x,-y,z+1/2
-x+1/2,y+1/2,-z+1/2
x+1/2,-y+1/2,z+1/2

loop_
_atom_site_label
_atom_site_type_symbol
_atom_site_fract_x
_atom_site_fract_y
_atom_site_fract_z
_atom_site_U_iso_or_equiv
_atom_site_occupancy
_atom_site_adp_type
_atom_site_disorder_group
Rh1 Rh 0.257422(17) 0.401041(13) 0.146429(13) 0.0177 1.0000 Uani .
Br1 Br 0.2609(14) 0.4485(13) 0.2873(7) 0.0202 0.159(3) Uani 1
Cl1 Cl 0.2453(6) 0.4432(6) 0.2789(3) 0.0213 0.841(3) Uani 2
C1 C 0.1866(2) 0.29931(17) 0.16194(16) 0.0185 1.0000 Uani .
N1 N 0.23564(19) 0.23156(14) 0.17173(15) 0.0208 1.0000 Uani .
C2 C 0.1717(2) 0.16967(17) 0.17000(18) 0.0229 1.0000 Uani .
C3 C 0.0765(2) 0.19822(17) 0.15782(17) 0.0212 1.0000 Uani .
N2 N 0.08653(18) 0.27832(14) 0.15383(14) 0.0173 1.0000 Uani .
C4 C 0.0005(2) 0.32536(18) 0.14737(17) 0.0212 1.0000 Uani .
C5 C -0.0911(2) 0.2914(2) 0.14133(18) 0.0260 1.0000 Uani .
C6 C -0.1028(3) 0.2102(2) 0.1411(2) 0.0309 1.0000 Uani .
C7 C -0.0207(2) 0.16487(19) 0.14939(19) 0.0272 1.0000 Uani .
C8 C 0.3457(2) 0.22394(19) 0.19152(18) 0.0240 1.0000 Uani .
C9 C 0.3748(2) 0.20299(18) 0.27792(17) 0.0209 1.0000 Uani .
C10 C 0.4030(3) 0.12882(19) 0.3000(2) 0.0277 1.0000 Uani .
C11 C 0.4299(3) 0.1109(2) 0.3793(2) 0.0359 1.0000 Uani .
C12 C 0.4269(3) 0.1656(2) 0.4372(2) 0.0384 1.0000 Uani .
C13 C 0.3958(3) 0.2389(2) 0.4155(2) 0.0346 1.0000 Uani .
C14 C 0.3712(3) 0.2580(2) 0.3361(2) 0.0287 1.0000 Uani .
C15 C 0.0149(3) 0.40901(19) 0.1475(2) 0.0267 1.0000 Uani .
C16 C 0.2151(2) 0.39306(19) 0.02220(16) 0.0229 1.0000 Uani .
C17 C 0.3092(2) 0.35679(19) 0.04324(18) 0.0238 1.0000 Uani .
C18 C 0.4088(2) 0.3909(2) 0.0285(2) 0.0300 1.0000 Uani .
C19 C 0.4611(2) 0.4356(2) 0.1003(2) 0.0319 1.0000 Uani .
C20 C 0.3873(2) 0.47499(19) 0.1458(2) 0.0252 1.0000 Uani .
C21 C 0.3035(2) 0.51600(19) 0.1130(2) 0.0259 1.0000 Uani .
C22 C 0.2742(3) 0.5308(2) 0.0250(2) 0.0333 1.0000 Uani .
C23 C 0.1996(3) 0.4710(2) -0.01444(19) 0.0298 1.0000 Uani .
H21 H 0.1915 0.1148 0.1764 0.0276 1.0000 Uiso .
H51 H -0.1527 0.3241 0.1369 0.0313 1.0000 Uiso .
H61 H -0.1717 0.1872 0.1347 0.0370 1.0000 Uiso .
H71 H -0.0284 0.1082 0.1496 0.0327 1.0000 Uiso .
H81 H 0.3782 0.2735 0.1810 0.0287 1.0000 Uiso .
H82 H 0.3697 0.1832 0.1577 0.0287 1.0000 Uiso .
H101 H 0.4040 0.0885 0.2587 0.0333 1.0000 Uiso .
H111 H 0.4515 0.0578 0.3949 0.0427 1.0000 Uiso .
H121 H 0.4472 0.1525 0.4943 0.0453 1.0000 Uiso .
H131 H 0.3910 0.2782 0.4573 0.0411 1.0000 Uiso .
H141 H 0.3509 0.3114 0.3207 0.0343 1.0000 Uiso .
H151 H -0.047(3) 0.435(2) 0.143(2) 0.039(11) 1.0000 Uiso .
H152 H 0.061(3) 0.426(2) 0.194(2) 0.034(10) 1.0000 Uiso .
H153 H 0.052(3) 0.424(2) 0.103(2) 0.035(10) 1.0000 Uiso .
H161 H 0.155(3) 0.359(2) 0.013(2) 0.027(9) 1.0000 Uiso .
H171 H 0.307(3) 0.305(2) 0.045(2) 0.024(9) 1.0000 Uiso .
H181 H 0.3960 0.4262 -0.0179 0.0374 1.0000 Uiso .
H182 H 0.4544 0.3488 0.0164 0.0374 1.0000 Uiso .
H191 H 0.5058 0.4750 0.0812 0.0390 1.0000 Uiso .
H192 H 0.5028 0.3994 0.1367 0.0390 1.0000 Uiso .
H201 H 0.407(3) 0.482(2) 0.199(2) 0.025(9) 1.0000 Uiso .
H211 H 0.275(3) 0.545(2) 0.147(2) 0.039(11) 1.0000 Uiso .
H221 H 0.2422 0.5823 0.0176 0.0412 1.0000 Uiso .
H222 H 0.3364 0.5296 -0.0011 0.0412 1.0000 Uiso .
H231 H 0.2076 0.4671 -0.0717 0.0361 1.0000 Uiso .
H232 H 0.1296 0.4882 -0.0098 0.0361 1.0000 Uiso .

loop_
_atom_site_aniso_label
_atom_site_aniso_U_11
_atom_site_aniso_U_22
_atom_site_aniso_U_33
_atom_site_aniso_U_23
_atom_site_aniso_U_13
_atom_site_aniso_U_12
Rh1 0.01703(11) 0.01818(11) 0.01824(11) 0.00081(10) 0.00372(7) -0.00284(10)
Br1 0.018(4) 0.022(2) 0.0184(17) -0.0041(18) -0.003(2) -0.010(3)
Cl1 0.020(2) 0.0241(15) 0.0190(11) -0.0052(8) 0.0012(12) -0.0051(15)
C1 0.0166(13) 0.0222(14) 0.0169(13) -0.0006(11) 0.0035(10) -0.0017(12)
N1 0.0225(13) 0.0202(12) 0.0206(12) 0.0004(10) 0.0060(10) 0.0000(10)
C2 0.0252(15) 0.0194(14) 0.0245(15) -0.0013(12) 0.0045(12) -0.0038(12)
C3 0.0262(15) 0.0201(14) 0.0182(13) -0.0004(11) 0.0062(11) -0.0038(12)
N2 0.0172(12) 0.0185(12) 0.0164(11) 0.0004(9) 0.0029(9) -0.0026(9)
C4 0.0212(15) 0.0251(15) 0.0176(14) -0.0006(11) 0.0039(11) -0.0012(12)
C5 0.0201(15) 0.0351(18) 0.0232(15) -0.0015(13) 0.0040(12) -0.0015(14)
C6 0.0245(16) 0.040(2) 0.0282(16) -0.0007(14) 0.0038(13) -0.0126(15)
C7 0.0276(17) 0.0264(16) 0.0277(16) -0.0034(13) 0.0040(13) -0.0102(13)
C8 0.0173(14) 0.0314(17) 0.0230(15) 0.0031(12) 0.0027(11) -0.0007(12)
C9 0.0148(13) 0.0227(15) 0.0251(14) 0.0036(12) 0.0034(11) -0.0018(12)
C10 0.0283(17) 0.0228(15) 0.0323(17) 0.0014(13) 0.0053(13) 0.0007(13)
C11 0.038(2) 0.0307(19) 0.0376(19) 0.0136(15) 0.0021(15) -0.0006(15)
C12 0.034(2) 0.053(2) 0.0262(17) 0.0098(16) -0.0020(14) -0.0052(17)
C13 0.0319(19) 0.043(2) 0.0282(17) -0.0069(15) 0.0006(14) -0.0044(16)
C14 0.0273(17) 0.0271(17) 0.0314(17) -0.0018(13) 0.0035(13) -0.0030(14)
C15 0.0221(15) 0.0259(17) 0.0318(17) -0.0017(14) 0.0032(13) 0.0001(14)
C16 0.0247(15) 0.0296(16) 0.0140(12) 0.0008(12) 0.0020(11) -0.0021(14)
C17 0.0283(16) 0.0255(17) 0.0189(14) -0.0020(12) 0.0077(12) 0.0000(13)
C18 0.0271(16) 0.0365(19) 0.0299(16) 0.0012(14) 0.0158(13) 0.0048(14)
C19 0.0196(15) 0.039(2) 0.0386(19) 0.0017(15) 0.0097(13) -0.0035(14)
C20 0.0183(15) 0.0276(17) 0.0305(17) -0.0012(13) 0.0063(12) -0.0103(13)
C21 0.0270(16) 0.0205(15) 0.0324(17) 0.0012(13) 0.0122(13) -0.0079(13)
C22 0.040(2) 0.0285(18) 0.0348(18) 0.0131(14) 0.0151(15) 0.0039(15)
C23 0.0309(17) 0.0370(19) 0.0223(15) 0.0098(13) 0.0067(13) 0.0071(15)

loop_
_atom_type_symbol
_atom_type_scat_dispersion_real
_atom_type_scat_dispersion_imag
_atom_type_scat_Cromer_Mann_a1
_atom_type_scat_Cromer_Mann_b1
_atom_type_scat_Cromer_Mann_a2
_atom_type_scat_Cromer_Mann_b2
_atom_type_scat_Cromer_Mann_a3
_atom_type_scat_Cromer_Mann_b3
_atom_type_scat_Cromer_Mann_a4
_atom_type_scat_Cromer_Mann_b4
_atom_type_scat_Cromer_Mann_c
_atom_type_scat_source
'C   ' 0.0033 0.0016 2.3100 20.8439 1.0200 10.2075 1.5886 0.5687 0.8650 51.6512 0.2156 International_Tables_Vol_IV_Table_2.2B
'H   ' 0.0000 0.0000 0.4930 10.5109 0.3229 26.1257 0.1402 3.1424 0.0408 57.7998 0.0030 International_Tables_Vol_IV_Table_2.2B
'Br  ' -0.2901 2.4595 17.1789 2.1723 5.2358 16.5796 5.6377 0.2609 3.9851 41.4328 2.9557 International_Tables_Vol_IV_Table_2.2B
'Cl  ' 0.1484 0.1585 11.4604 0.0104 7.1964 1.1662 6.2556 18.5194 1.6455 47.7784 -9.5574 International_Tables_Vol_IV_Table_2.2B
'N   ' 0.0061 0.0033 12.2126 0.0057 3.1322 9.8933 2.0125 28.9975 1.1663 0.5826 -11.5290 International_Tables_Vol_IV_Table_2.2B
'Rh  ' -1.1178 0.9187 19.2957 0.7515 14.3501 8.2176 4.7343 25.8749 1.2892 98.6062 5.3280 International_Tables_Vol_IV_Table_2.2B

loop_
_geom_angle_atom_site_label_1
_geom_angle_atom_site_label_2
_geom_angle_atom_site_label_3
_geom_angle
_geom_angle_publ_flag
Br1 Rh1 C1 96.2(5) yes
Cl1 Rh1 C1 92.9(3) yes
Br1 Rh1 C16 159.2(5) yes
Cl1 Rh1 C16 156.3(2) yes
C1 Rh1 C16 90.56(12) yes
Br1 Rh1 C17 159.9(4) yes
Cl1 Rh1 C17 164.3(2) yes
C1 Rh1 C17 90.13(12) yes
C16 Rh1 C17 38.84(12) yes
Br1 Rh1 C20 84.5(4) yes
Cl1 Rh1 C20 89.1(2) yes
C1 Rh1 C20 154.73(12) yes
C16 Rh1 C20 97.64(13) yes
C17 Rh1 C20 81.71(13) yes
Br1 Rh1 C21 88.7(5) yes
Cl1 Rh1 C21 91.2(3) yes
C1 Rh1 C21 167.81(12) yes
C16 Rh1 C21 81.15(13) yes
C17 Rh1 C21 88.98(13) yes
C20 Rh1 C21 36.74(12) yes
Rh1 C1 N1 123.5(2) yes
Rh1 C1 N2 132.8(2) yes
N1 C1 N2 103.0(2) yes
C1 N1 C2 113.4(2) yes
C1 N1 C8 124.0(3) yes
C2 N1 C8 122.2(3) yes
N1 C2 C3 106.2(3) yes
N1 C2 H21 126.878 no
C3 C2 H21 126.878 no
C2 C3 N2 106.3(3) yes
C2 C3 C7 133.9(3) yes
N2 C3 C7 119.9(3) yes
C1 N2 C3 111.0(2) yes
C1 N2 C4 128.6(3) yes
C3 N2 C4 120.2(2) yes
N2 C4 C5 118.1(3) yes
N2 C4 C15 118.4(3) yes
C5 C4 C15 123.6(3) yes
C4 C5 C6 122.3(3) yes
C4 C5 H51 118.844 no
C6 C5 H51 118.844 no
C5 C6 C7 119.9(3) yes
C5 C6 H61 120.032 no
C7 C6 H61 120.032 no
C3 C7 C6 119.4(3) yes
C3 C7 H71 120.281 no
C6 C7 H71 120.280 no
N1 C8 C9 110.6(2) yes
N1 C8 H81 109.179 no
C9 C8 H81 109.179 no
N1 C8 H82 109.179 no
C9 C8 H82 109.180 no
H81 C8 H82 109.467 no
C8 C9 C10 120.8(3) yes
C8 C9 C14 119.7(3) yes
C10 C9 C14 119.5(3) yes
C9 C10 C11 119.9(3) yes
C9 C10 H101 120.032 no
C11 C10 H101 120.031 no
C10 C11 C12 120.6(3) yes
C10 C11 H111 119.704 no
C12 C11 H111 119.704 no
C11 C12 C13 119.6(3) yes
C11 C12 H121 120.200 no
C13 C12 H121 120.200 no
C12 C13 C14 120.3(3) yes
C12 C13 H131 119.867 no
C14 C13 H131 119.866 no
C9 C14 C13 120.1(3) yes
C9 C14 H141 119.961 no
C13 C14 H141 119.961 no
C4 C15 H151 112(3) no
C4 C15 H152 111(2) no
H151 C15 H152 111(3) no
C4 C15 H153 110(2) no
H151 C15 H153 110(3) no
H152 C15 H153 103(3) no
Rh1 C16 C17 71.09(17) yes
Rh1 C16 C23 110.9(2) yes
C17 C16 C23 125.4(3) yes
Rh1 C16 H161 107(2) no
C17 C16 H161 116(2) no
C23 C16 H161 115(2) no
Rh1 C17 C16 70.06(17) yes
Rh1 C17 C18 113.2(2) yes
C16 C17 C18 123.8(3) yes
Rh1 C17 H171 109(2) no
C16 C17 H171 115(2) no
C18 C17 H171 116(2) no
C17 C18 C19 112.4(3) yes
C17 C18 H181 108.739 no
C19 C18 H181 108.740 no
C17 C18 H182 108.739 no
C19 C18 H182 108.739 no
H181 C18 H182 109.467 no
C18 C19 C20 112.7(3) yes
C18 C19 H191 108.655 no
C20 C19 H191 108.656 no
C18 C19 H192 108.655 no
C20 C19 H192 108.656 no
H191 C19 H192 109.467 no
Rh1 C20 C19 108.3(2) yes
Rh1 C20 C21 73.07(17) yes
C19 C20 C21 125.7(3) yes
Rh1 C20 H201 101(2) no
C19 C20 H201 117(2) no
C21 C20 H201 116(2) no
Rh1 C21 C20 70.18(18) yes
Rh1 C21 C22 111.7(2) yes
C20 C21 C22 124.6(3) yes
Rh1 C21 H211 101(3) no
C20 C21 H211 116(3) no
C22 C21 H211 118(3) no
C21 C22 C23 112.0(3) yes
C21 C22 H221 108.837 no
C23 C22 H221 108.837 no
C21 C22 H222 108.837 no
C23 C22 H222 108.837 no
H221 C22 H222 109.467 no
C16 C23 C22 113.4(3) yes
C16 C23 H231 108.474 no
C22 C23 H231 108.474 no
C16 C23 H232 108.474 no
C22 C23 H232 108.474 no
H231 C23 H232 109.467 no

loop_
_geom_bond_atom_site_label_1
_geom_bond_atom_site_label_2
_geom_bond_distance
_geom_bond_publ_flag
Rh1 Br1 2.536(8) yes
Rh1 Cl1 2.405(4) yes
Rh1 C1 2.057(3) yes
Rh1 C16 2.117(3) yes
Rh1 C17 2.130(3) yes
Rh1 C20 2.172(3) yes
Rh1 C21 2.209(3) yes
Br1 Cl1 0.25(2) yes
C1 N1 1.357(4) yes
C1 N2 1.378(4) yes
N1 C2 1.381(4) yes
N1 C8 1.471(4) yes
C2 C3 1.359(4) yes
C2 H21 1.000 no
C3 N2 1.414(4) yes
C3 C7 1.416(4) yes
N2 C4 1.409(4) yes
C4 C5 1.356(4) yes
C4 C15 1.480(4) yes
C5 C6 1.433(5) yes
C5 H51 1.000 no
C6 C7 1.349(5) yes
C6 H61 1.000 no
C7 H71 1.000 no
C8 C9 1.514(4) yes
C8 H81 1.000 no
C8 H82 1.000 no
C9 C10 1.392(4) yes
C9 C14 1.390(5) yes
C10 C11 1.384(5) yes
C10 H101 1.000 no
C11 C12 1.381(6) yes
C11 H111 1.000 no
C12 C13 1.384(6) yes
C12 H121 1.000 no
C13 C14 1.388(5) yes
C13 H131 1.000 no
C14 H141 1.000 no
C15 H151 0.94(4) no
C15 H152 0.98(4) no
C15 H153 0.99(4) no
C16 C17 1.412(4) yes
C16 C23 1.505(5) yes
C16 H161 1.00(4) no
C17 C18 1.517(5) yes
C17 H171 0.91(4) no
C18 C19 1.534(5) yes
C18 H181 1.000 no
C18 H182 1.000 no
C19 C20 1.512(5) yes
C19 H191 1.000 no
C19 H192 1.000 no
C20 C21 1.381(5) yes
C20 H201 0.92(4) no
C21 C22 1.517(5) yes
C21 H211 0.89(4) no
C22 C23 1.535(5) yes
C22 H221 1.000 no
C22 H222 1.000 no
C23 H231 1.000 no
C23 H232 1.000 no
